data_8106370
loop_
_publ_author_name
'Xin, Wang'
'Qingyun, Liu'
'Liguo, Yang'
'Nana, Liu'
'Yongsheng, Niu'
'Aimin, Wei'

_publ_section_title
;
 Crystal structure of
 2,3,9,10,16,17,23,24-octakis(2,6-dimethylphenoxy)phthalocyanine -
 trichloromethane (1/2), C98H84Cl6N8O8
;
_journal_issue 6
_journal_name_full 'Zeitschrift f\"ur Kristallographie - New Crystal Structures'
_journal_page_first 981
_journal_page_last 983
_journal_paper_doi 10.1515/ncrs-2018-0005
_journal_volume 233
_journal_year 2018
_chemical_formula_sum 'C98 H84 Cl6 N8 O8'
_chemical_formula_weight 1714.43
_space_group_crystal_system triclinic
_space_group_IT_number 2
_space_group_name_Hall '-P 1'
_space_group_name_H-M_alt 'P -1'
_atom_sites_solution_hydrogens mixed
_cell_angle_alpha 109.242(4)
_cell_angle_beta 95.119(3)
_cell_angle_gamma 103.798(3)
_cell_formula_units_Z 1
_cell_length_a 8.3431(3)
_cell_length_b 16.1109(6)
_cell_length_c 18.1405(7)
_cell_measurement_reflns_used 7017
_cell_measurement_temperature 293(2)
_cell_measurement_theta_max 27.524
_cell_measurement_theta_min 2.316
_cell_volume 2197.93(16)
_computing_structure_refinement 'SHELXL-2014/7 (Sheldrick, 2014)'
_diffrn_ambient_temperature 293(2)
_diffrn_measured_fraction_theta_full 0.981
_diffrn_measured_fraction_theta_max 0.981
_diffrn_radiation_type CuK\a
_diffrn_radiation_wavelength 1.54184
_diffrn_reflns_av_R_equivalents 0.0223
_diffrn_reflns_av_unetI/netI 0.0347
_diffrn_reflns_Laue_measured_fraction_full 0.981
_diffrn_reflns_Laue_measured_fraction_max 0.981
_diffrn_reflns_limit_h_max 6
_diffrn_reflns_limit_h_min -9
_diffrn_reflns_limit_k_max 17
_diffrn_reflns_limit_k_min -18
_diffrn_reflns_limit_l_max 21
_diffrn_reflns_limit_l_min -20
_diffrn_reflns_number 14028
_diffrn_reflns_point_group_measured_fraction_full 0.981
_diffrn_reflns_point_group_measured_fraction_max 0.981
_diffrn_reflns_theta_full 63.491
_diffrn_reflns_theta_max 63.491
_diffrn_reflns_theta_min 3.031
_exptl_absorpt_coefficient_mu 2.280
_exptl_absorpt_correction_T_max 0.872
_exptl_absorpt_correction_T_min 0.803
_exptl_crystal_colour green
_exptl_crystal_density_diffrn 1.295
_exptl_crystal_description block
_exptl_crystal_F_000 894
_exptl_crystal_size_max 0.10
_exptl_crystal_size_mid 0.08
_exptl_crystal_size_min 0.06
_refine_diff_density_max 0.700
_refine_diff_density_min -0.773
_refine_diff_density_rms 0.058
_refine_ls_extinction_coef 0.00007(15)
_refine_ls_extinction_expression Fc^*^=kFc[1+0.001xFc^2^\l^3^/sin(2\q)]^-1/4^
_refine_ls_extinction_method 'SHELXL-2014/7 (Sheldrick 2014'
_refine_ls_goodness_of_fit_ref 1.020
_refine_ls_hydrogen_treatment mixed
_refine_ls_matrix_type full
_refine_ls_number_parameters 554
_refine_ls_number_reflns 7069
_refine_ls_number_restraints 0
_refine_ls_restrained_S_all 1.020
_refine_ls_R_factor_all 0.0743
_refine_ls_R_factor_gt 0.0595
_refine_ls_shift/su_max 0.006
_refine_ls_shift/su_mean 0.000
_refine_ls_structure_factor_coef Fsqd
_refine_ls_weighting_details 'w=1/[\s^2^(Fo^2^)+(0.0799P)^2^+2.9683P] where P=(Fo^2^+2Fc^2^)/3'
_refine_ls_weighting_scheme calc
_refine_ls_wR_factor_gt 0.1565
_refine_ls_wR_factor_ref 0.1689
_reflns_Friedel_coverage 0.000
_reflns_Friedel_fraction_full .
_reflns_Friedel_fraction_max .
_reflns_number_gt 5641
_reflns_number_total 7069
_reflns_threshold_expression 'I > 2\s(I)'
_cod_data_source_file suppl_ncrs-2018-0005_suppl.cif
_cod_data_source_block 1
_cod_original_cell_volume 2197.92(16)
_cod_database_code 8106370
_shelx_space_group_comment
;
The symmetry employed for this shelxl refinement is uniquely defined
by the following loop, which should always be used as a source of
symmetry information in preference to the above space-group names.
They are only intended as comments.
;

loop_
_space_group_symop_operation_xyz
'x, y, z'
'-x, -y, -z'

loop_
_atom_site_label
_atom_site_type_symbol
_atom_site_fract_x
_atom_site_fract_y
_atom_site_fract_z
_atom_site_U_iso_or_equiv
_atom_site_adp_type
_atom_site_occupancy
_atom_site_site_symmetry_order
_atom_site_calc_flag
_atom_site_refinement_flags_posn
_atom_site_refinement_flags_adp
_atom_site_refinement_flags_occupancy
_atom_site_disorder_assembly
_atom_site_disorder_group
O1 O -0.1555(2) 0.29448(12) 0.72314(11) 0.0247(4) Uani 1 1 d . . . . .
N1 N 0.5431(3) 0.60934(16) 0.60052(15) 0.0235(5) Uani 1 1 d . . . . .
C1 C 0.4743(3) 0.60477(18) 0.66491(16) 0.0221(6) Uani 1 1 d . . . . .
H1 H 0.522(4) 0.570(2) 0.558(2) 0.031(9) Uiso 1 1 d . . . . .
O2 O -0.2205(2) 0.15334(13) 0.59084(11) 0.0282(5) Uani 1 1 d . . . . .
N2 N 0.3595(3) 0.53648(15) 0.67115(13) 0.0230(5) Uani 1 1 d . . . . .
C2 C 0.2965(3) 0.45500(18) 0.61243(16) 0.0214(6) Uani 1 1 d . . . . .
O3 O 0.1971(3) 0.04385(13) 0.12218(11) 0.0287(5) Uani 1 1 d . . . . .
N3 N 0.3465(3) 0.42391(15) 0.54137(13) 0.0223(5) Uani 1 1 d . . . . .
C3 C 0.1606(3) 0.38431(18) 0.61993(16) 0.0220(6) Uani 1 1 d . . . . .
O4 O 0.3897(3) 0.14863(13) 0.06637(11) 0.0294(5) Uani 1 1 d . . . . .
N4 N 0.2539(3) 0.27817(15) 0.43062(13) 0.0233(5) Uani 1 1 d . . . . .
C4 C 0.0650(3) 0.38415(18) 0.67917(16) 0.0228(6) Uani 1 1 d . . . . .
H4 H 0.0835 0.4359 0.7248 0.027 Uiso 1 1 calc R U . . .
C5 C -0.0576(3) 0.30472(19) 0.66749(16) 0.0218(6) Uani 1 1 d . . . . .
C6 C -0.0888(3) 0.22660(18) 0.59694(16) 0.0233(6) Uani 1 1 d . . . . .
C7 C 0.0069(3) 0.22754(18) 0.53856(16) 0.0236(6) Uani 1 1 d . . . . .
H7 H -0.0122 0.1764 0.4924 0.028 Uiso 1 1 calc R U . . .
C8 C 0.1330(3) 0.30782(18) 0.55144(16) 0.0216(6) Uani 1 1 d . . . . .
C9 C 0.2500(3) 0.33499(18) 0.50298(16) 0.0219(6) Uani 1 1 d . . . . .
C10 C 0.3475(3) 0.30574(18) 0.38343(16) 0.0212(6) Uani 1 1 d . . . . .
C11 C 0.3473(3) 0.25114(18) 0.30185(16) 0.0218(6) Uani 1 1 d . . . . .
C12 C 0.2582(4) 0.16098(18) 0.25422(16) 0.0238(6) Uani 1 1 d . . . . .
H12 H 0.1880 0.1231 0.2744 0.029 Uiso 1 1 calc R U . . .
C13 C 0.2783(4) 0.13045(18) 0.17634(17) 0.0248(6) Uani 1 1 d . . . . .
C14 C 0.3835(4) 0.18815(19) 0.14503(16) 0.0229(6) Uani 1 1 d . . . . .
C15 C 0.4729(3) 0.27647(18) 0.19220(16) 0.0229(6) Uani 1 1 d . . . . .
H15 H 0.5434 0.3143 0.1721 0.028 Uiso 1 1 calc R U . . .
C16 C 0.4535(3) 0.30713(18) 0.27161(16) 0.0226(6) Uani 1 1 d . . . . .
C17 C -0.1900(4) 0.37306(19) 0.77348(17) 0.0268(6) Uani 1 1 d . . . . .
C18 C -0.3363(4) 0.3907(2) 0.7497(2) 0.0354(7) Uani 1 1 d . . . . .
C19 C -0.3789(5) 0.4641(2) 0.8012(2) 0.0469(9) Uani 1 1 d . . . . .
H19 H -0.4774 0.4771 0.7869 0.056 Uiso 1 1 calc R U . . .
C20 C -0.2756(5) 0.5178(2) 0.8733(2) 0.0515(10) Uani 1 1 d . . . . .
H20 H -0.3047 0.5670 0.9074 0.062 Uiso 1 1 calc R U . . .
C21 C -0.1293(5) 0.4991(2) 0.8950(2) 0.0431(9) Uani 1 1 d . . . . .
H21 H -0.0603 0.5366 0.9435 0.052 Uiso 1 1 calc R U . . .
C22 C -0.0826(4) 0.4253(2) 0.84595(17) 0.0318(7) Uani 1 1 d . . . . .
C23 C 0.0716(5) 0.4022(2) 0.87151(19) 0.0419(8) Uani 1 1 d . . . . .
H23A H 0.1452 0.4545 0.9139 0.063 Uiso 1 1 calc R U . . .
H23B H 0.1282 0.3853 0.8274 0.063 Uiso 1 1 calc R U . . .
H23C H 0.0401 0.3518 0.8895 0.063 Uiso 1 1 calc R U . . .
C24 C -0.4450(5) 0.3325(3) 0.6696(2) 0.0513(10) Uani 1 1 d . . . . .
H24A H -0.5593 0.3330 0.6718 0.077 Uiso 1 1 calc R U . . .
H24B H -0.4381 0.2707 0.6555 0.077 Uiso 1 1 calc R U . . .
H24C H -0.4066 0.3566 0.6304 0.077 Uiso 1 1 calc R U . . .
C25 C -0.2718(4) 0.0798(2) 0.51717(18) 0.0288(7) Uani 1 1 d . . . . .
C26 C -0.2391(4) -0.0020(2) 0.51448(19) 0.0316(7) Uani 1 1 d . . . . .
C27 C -0.2946(4) -0.0757(2) 0.4425(2) 0.0402(8) Uani 1 1 d . . . . .
H27 H -0.2753 -0.1314 0.4384 0.048 Uiso 1 1 calc R U . . .
C28 C -0.3779(4) -0.0676(2) 0.3771(2) 0.0451(9) Uani 1 1 d . . . . .
H28 H -0.4121 -0.1173 0.3292 0.054 Uiso 1 1 calc R U . . .
C29 C -0.4102(4) 0.0138(2) 0.3826(2) 0.0419(8) Uani 1 1 d . . . . .
H29 H -0.4679 0.0182 0.3384 0.050 Uiso 1 1 calc R U . . .
C30 C -0.3583(4) 0.0899(2) 0.45322(19) 0.0343(7) Uani 1 1 d . . . . .
C31 C -0.3983(5) 0.1777(2) 0.4590(2) 0.0447(8) Uani 1 1 d . . . . .
H31A H -0.4425 0.1997 0.5065 0.067 Uiso 1 1 calc R U . . .
H31B H -0.4800 0.1668 0.4136 0.067 Uiso 1 1 calc R U . . .
H31C H -0.2979 0.2228 0.4606 0.067 Uiso 1 1 calc R U . . .
C32 C -0.1521(4) -0.0109(2) 0.5857(2) 0.0406(8) Uani 1 1 d . . . . .
H4A1 H -0.2048 0.0115 0.6302 0.061 Uiso 1 1 calc R U . . .
H4A2 H -0.0363 0.0242 0.5976 0.061 Uiso 1 1 calc R U . . .
H4A3 H -0.1592 -0.0742 0.5752 0.061 Uiso 1 1 calc R U . . .
C33 C 0.1221(4) -0.02066(18) 0.15373(16) 0.0260(6) Uani 1 1 d . . . . .
C34 C 0.2211(4) -0.0691(2) 0.17681(17) 0.0305(7) Uani 1 1 d . . . . .
C35 C 0.1459(5) -0.1343(2) 0.2065(2) 0.0426(8) Uani 1 1 d . . . . .
H35 H 0.2080 -0.1686 0.2219 0.051 Uiso 1 1 calc R U . . .
C36 C -0.0207(5) -0.1488(2) 0.2134(2) 0.0461(9) Uani 1 1 d . . . . .
H36 H -0.0689 -0.1920 0.2345 0.055 Uiso 1 1 calc R U . . .
C37 C -0.1170(4) -0.1007(2) 0.1897(2) 0.0430(9) Uani 1 1 d . . . . .
H37 H -0.2294 -0.1120 0.1947 0.052 Uiso 1 1 calc R U . . .
C38 C -0.0472(4) -0.0348(2) 0.15812(19) 0.0332(7) Uani 1 1 d . . . . .
C39 C -0.1476(5) 0.0175(3) 0.1289(2) 0.0507(10) Uani 1 1 d . . . . .
H39A H -0.2575 0.0044 0.1420 0.076 Uiso 1 1 calc R U . . .
H39B H -0.1571 -0.0004 0.0724 0.076 Uiso 1 1 calc R U . . .
H39C H -0.0923 0.0821 0.1537 0.076 Uiso 1 1 calc R U . . .
C40 C 0.4037(4) -0.0495(2) 0.1696(2) 0.0436(8) Uani 1 1 d . . . . .
H5A1 H 0.4507 -0.0924 0.1835 0.065 Uiso 1 1 calc R U . . .
H5A2 H 0.4631 0.0117 0.2047 0.065 Uiso 1 1 calc R U . . .
H5A3 H 0.4135 -0.0554 0.1159 0.065 Uiso 1 1 calc R U . . .
C41 C 0.4579(4) 0.20785(19) 0.02816(16) 0.0247(6) Uani 1 1 d . . . . .
C42 C 0.6239(4) 0.2188(2) 0.01890(17) 0.0318(7) Uani 1 1 d . . . . .
C43 C 0.6856(4) 0.2739(2) -0.0232(2) 0.0424(8) Uani 1 1 d . . . . .
H43 H 0.7963 0.2828 -0.0307 0.051 Uiso 1 1 calc R U . . .
C44 C 0.5850(5) 0.3156(2) -0.0540(2) 0.0440(9) Uani 1 1 d . . . . .
H44 H 0.6281 0.3522 -0.0820 0.053 Uiso 1 1 calc R U . . .
C45 C 0.4200(4) 0.3030(2) -0.04332(19) 0.0382(8) Uani 1 1 d . . . . .
H45 H 0.3529 0.3311 -0.0646 0.046 Uiso 1 1 calc R U . . .
C46 C 0.3529(4) 0.2492(2) -0.00138(17) 0.0294(7) Uani 1 1 d . . . . .
C47 C 0.1736(4) 0.2340(2) 0.0111(2) 0.0397(8) Uani 1 1 d . . . . .
H47A H 0.1129 0.2557 -0.0225 0.059 Uiso 1 1 calc R U . . .
H47B H 0.1714 0.2668 0.0656 0.059 Uiso 1 1 calc R U . . .
H47C H 0.1222 0.1697 -0.0018 0.059 Uiso 1 1 calc R U . . .
C48 C 0.7296(5) 0.1712(3) 0.0518(2) 0.0532(10) Uani 1 1 d . . . . .
H48A H 0.8373 0.1822 0.0361 0.080 Uiso 1 1 calc R U . . .
H48B H 0.6749 0.1064 0.0316 0.080 Uiso 1 1 calc R U . . .
H48C H 0.7443 0.1944 0.1087 0.080 Uiso 1 1 calc R U . . .
C49 C 0.9318(6) 0.3612(3) 0.3093(3) 0.0631(12) Uani 1 1 d . . . . .
H49 H 0.8332 0.3791 0.2942 0.076 Uiso 1 1 calc R U . . .
Cl1 Cl 1.0711(2) 0.37556(13) 0.24635(12) 0.1074(6) Uani 1 1 d . . . . .
Cl2 Cl 1.0213(3) 0.42992(13) 0.40712(9) 0.1453(10) Uani 1 1 d . . . . .
Cl3 Cl 0.86685(17) 0.24623(10) 0.29942(9) 0.0835(4) Uani 1 1 d . . . . .

loop_
_atom_site_aniso_label
_atom_site_aniso_U_11
_atom_site_aniso_U_22
_atom_site_aniso_U_33
_atom_site_aniso_U_23
_atom_site_aniso_U_13
_atom_site_aniso_U_12
O1 0.0299(11) 0.0194(10) 0.0250(10) 0.0076(8) 0.0145(8) 0.0043(8)
N1 0.0267(13) 0.0182(12) 0.0187(12) 0.0017(10) 0.0073(10) 0.0000(10)
C1 0.0237(14) 0.0201(14) 0.0198(14) 0.0047(11) 0.0070(11) 0.0041(11)
O2 0.0295(11) 0.0203(10) 0.0255(10) 0.0026(8) 0.0116(8) -0.0041(8)
N2 0.0255(12) 0.0181(12) 0.0207(12) 0.0037(9) 0.0081(10) 0.0009(10)
C2 0.0225(14) 0.0200(14) 0.0206(14) 0.0076(11) 0.0060(11) 0.0029(11)
O3 0.0401(12) 0.0163(10) 0.0190(10) 0.0009(8) 0.0043(8) -0.0029(8)
N3 0.0238(12) 0.0180(11) 0.0206(12) 0.0038(9) 0.0070(9) 0.0011(9)
C3 0.0226(14) 0.0186(14) 0.0214(14) 0.0053(11) 0.0063(11) 0.0018(11)
O4 0.0428(12) 0.0200(10) 0.0190(10) 0.0031(8) 0.0104(9) 0.0011(9)
N4 0.0247(12) 0.0192(12) 0.0217(12) 0.0041(10) 0.0076(10) 0.0021(9)
C4 0.0258(15) 0.0171(13) 0.0211(14) 0.0030(11) 0.0068(11) 0.0027(11)
C5 0.0222(14) 0.0236(14) 0.0215(14) 0.0094(12) 0.0095(11) 0.0064(11)
C6 0.0223(14) 0.0185(14) 0.0258(15) 0.0067(11) 0.0065(11) 0.0010(11)
C7 0.0255(15) 0.0183(14) 0.0220(14) 0.0027(11) 0.0086(11) 0.0019(11)
C8 0.0227(14) 0.0196(14) 0.0197(13) 0.0049(11) 0.0054(11) 0.0034(11)
C9 0.0239(14) 0.0174(13) 0.0197(13) 0.0029(11) 0.0060(11) 0.0020(11)
C10 0.0210(13) 0.0183(13) 0.0215(14) 0.0042(11) 0.0067(11) 0.0035(11)
C11 0.0222(14) 0.0189(14) 0.0207(14) 0.0041(11) 0.0064(11) 0.0030(11)
C12 0.0278(15) 0.0180(14) 0.0216(14) 0.0045(11) 0.0088(11) 0.0014(11)
C13 0.0269(15) 0.0172(14) 0.0244(14) 0.0040(11) 0.0030(12) 0.0015(11)
C14 0.0273(15) 0.0209(14) 0.0174(13) 0.0031(11) 0.0069(11) 0.0059(11)
C15 0.0243(14) 0.0192(14) 0.0224(14) 0.0068(11) 0.0091(11) 0.0005(11)
C16 0.0217(14) 0.0203(14) 0.0233(14) 0.0058(11) 0.0065(11) 0.0038(11)
C17 0.0354(16) 0.0225(14) 0.0260(15) 0.0103(12) 0.0195(13) 0.0074(12)
C18 0.0361(18) 0.0339(17) 0.0422(19) 0.0169(15) 0.0165(15) 0.0131(14)
C19 0.053(2) 0.040(2) 0.061(2) 0.0226(19) 0.0292(19) 0.0241(17)
C20 0.078(3) 0.0319(19) 0.054(2) 0.0141(18) 0.043(2) 0.0239(19)
C21 0.065(2) 0.0291(17) 0.0290(17) 0.0051(14) 0.0199(16) 0.0054(16)
C22 0.0422(18) 0.0271(16) 0.0253(15) 0.0105(13) 0.0159(14) 0.0039(13)
C23 0.051(2) 0.0402(19) 0.0275(17) 0.0087(14) 0.0029(15) 0.0064(16)
C24 0.041(2) 0.047(2) 0.061(2) 0.0131(19) -0.0003(18) 0.0170(17)
C25 0.0249(15) 0.0233(15) 0.0286(15) 0.0036(12) 0.0105(12) -0.0046(12)
C26 0.0264(15) 0.0253(15) 0.0352(17) 0.0046(13) 0.0140(13) -0.0007(12)
C27 0.0377(18) 0.0262(17) 0.044(2) 0.0007(14) 0.0160(16) 0.0005(14)
C28 0.042(2) 0.0358(19) 0.0351(19) -0.0036(15) 0.0120(16) -0.0068(15)
C29 0.0379(19) 0.046(2) 0.0312(17) 0.0110(15) 0.0056(14) -0.0020(15)
C30 0.0286(16) 0.0334(17) 0.0337(17) 0.0093(14) 0.0100(13) -0.0015(13)
C31 0.046(2) 0.043(2) 0.044(2) 0.0185(17) 0.0067(16) 0.0067(16)
C32 0.0418(19) 0.0311(18) 0.046(2) 0.0107(15) 0.0119(16) 0.0087(15)
C33 0.0342(16) 0.0159(13) 0.0203(14) 0.0021(11) 0.0056(12) -0.0009(12)
C34 0.0390(17) 0.0212(15) 0.0230(15) 0.0016(12) 0.0027(13) 0.0039(13)
C35 0.061(2) 0.0268(17) 0.0369(18) 0.0110(14) 0.0048(16) 0.0094(16)
C36 0.067(3) 0.0280(17) 0.0353(19) 0.0128(15) 0.0135(17) -0.0040(17)
C37 0.0397(19) 0.0343(18) 0.0379(18) 0.0017(15) 0.0155(15) -0.0073(15)
C38 0.0325(17) 0.0237(15) 0.0324(16) 0.0006(13) 0.0042(13) 0.0024(13)
C39 0.041(2) 0.037(2) 0.064(2) 0.0078(18) 0.0046(18) 0.0101(16)
C40 0.0391(19) 0.041(2) 0.042(2) 0.0047(16) 0.0012(15) 0.0125(16)
C41 0.0315(16) 0.0204(14) 0.0162(13) 0.0022(11) 0.0082(11) 0.0010(12)
C42 0.0324(17) 0.0339(17) 0.0236(15) 0.0041(13) 0.0087(13) 0.0072(13)
C43 0.0348(18) 0.046(2) 0.0420(19) 0.0120(16) 0.0200(15) 0.0037(15)
C44 0.059(2) 0.0356(18) 0.0387(19) 0.0178(16) 0.0243(17) 0.0050(16)
C45 0.051(2) 0.0346(18) 0.0331(17) 0.0146(14) 0.0117(15) 0.0158(15)
C46 0.0340(16) 0.0274(15) 0.0199(14) 0.0024(12) 0.0054(12) 0.0047(13)
C47 0.0342(18) 0.044(2) 0.0359(18) 0.0091(15) 0.0084(14) 0.0102(15)
C48 0.046(2) 0.070(3) 0.048(2) 0.020(2) 0.0125(18) 0.027(2)
C49 0.063(3) 0.075(3) 0.057(3) 0.019(2) 0.011(2) 0.038(2)
Cl1 0.0914(10) 0.1300(13) 0.1519(15) 0.0857(12) 0.0685(10) 0.0583(10)
Cl2 0.217(2) 0.1206(13) 0.0788(10) -0.0178(9) -0.0554(12) 0.1191(15)
Cl3 0.0738(8) 0.0868(9) 0.0969(10) 0.0426(8) 0.0128(7) 0.0234(7)

loop_
_atom_type_symbol
_atom_type_description
_atom_type_scat_dispersion_real
_atom_type_scat_dispersion_imag
_atom_type_scat_source
C C 0.0181 0.0091 'International Tables Vol C Tables 4.2.6.8 and 6.1.1.4'
H H 0.0000 0.0000 'International Tables Vol C Tables 4.2.6.8 and 6.1.1.4'
O O 0.0492 0.0322 'International Tables Vol C Tables 4.2.6.8 and 6.1.1.4'
N N 0.0311 0.0180 'International Tables Vol C Tables 4.2.6.8 and 6.1.1.4'
Cl Cl 0.3639 0.7018 'International Tables Vol C Tables 4.2.6.8 and 6.1.1.4'

loop_
_geom_angle_atom_site_label_1
_geom_angle_atom_site_label_2
_geom_angle_atom_site_label_3
_geom_angle
_geom_angle_site_symmetry_1
_geom_angle_site_symmetry_3
C5 O1 C17 117.8(2) . .
C1 N1 C10 111.4(2) . 2_666
N2 C1 N1 128.9(2) . .
N2 C1 C16 124.1(2) . 2_666
N1 C1 C16 107.0(2) . 2_666
C6 O2 C25 117.3(2) . .
C1 N2 C2 123.3(2) . .
N2 C2 N3 128.2(2) . .
N2 C2 C3 121.2(2) . .
N3 C2 C3 110.6(2) . .
C13 O3 C33 116.0(2) . .
C2 N3 C9 106.7(2) . .
C8 C3 C4 121.7(2) . .
C8 C3 C2 106.3(2) . .
C4 C3 C2 132.0(2) . .
C14 O4 C41 116.8(2) . .
C10 N4 C9 122.0(2) . .
C5 C4 C3 117.5(2) . .
C4 C5 O1 123.0(2) . .
C4 C5 C6 121.3(2) . .
O1 C5 C6 115.7(2) . .
O2 C6 C7 123.8(2) . .
O2 C6 C5 115.5(2) . .
C7 C6 C5 120.7(2) . .
C6 C7 C8 117.7(2) . .
C3 C8 C7 121.2(2) . .
C3 C8 C9 105.9(2) . .
C7 C8 C9 132.8(2) . .
N4 C9 N3 127.3(2) . .
N4 C9 C8 122.1(2) . .
N3 C9 C8 110.6(2) . .
N4 C10 N1 127.8(2) . 2_666
N4 C10 C11 125.4(2) . .
N1 C10 C11 106.7(2) 2_666 .
C16 C11 C12 121.1(2) . .
C16 C11 C10 107.3(2) . .
C12 C11 C10 131.5(3) . .
C13 C12 C11 117.4(3) . .
C12 C13 O3 123.9(2) . .
C12 C13 C14 121.5(2) . .
O3 C13 C14 114.5(2) . .
O4 C14 C15 124.0(2) . .
O4 C14 C13 115.0(2) . .
C15 C14 C13 121.0(2) . .
C14 C15 C16 117.4(2) . .
C11 C16 C15 121.6(2) . .
C11 C16 C1 107.5(2) . 2_666
C15 C16 C1 130.8(3) . 2_666
C18 C17 C22 123.5(3) . .
C18 C17 O1 117.2(3) . .
C22 C17 O1 119.2(3) . .
C17 C18 C19 118.1(3) . .
C17 C18 C24 120.7(3) . .
C19 C18 C24 121.2(3) . .
C20 C19 C18 120.2(4) . .
C19 C20 C21 120.4(3) . .
C20 C21 C22 121.5(3) . .
C17 C22 C21 116.2(3) . .
C17 C22 C23 122.3(3) . .
C21 C22 C23 121.5(3) . .
C30 C25 C26 123.5(3) . .
C30 C25 O2 119.7(3) . .
C26 C25 O2 116.7(3) . .
C27 C26 C25 116.9(3) . .
C27 C26 C32 121.4(3) . .
C25 C26 C32 121.7(3) . .
C28 C27 C26 121.3(3) . .
C29 C28 C27 120.0(3) . .
C28 C29 C30 121.3(3) . .
C25 C30 C29 117.0(3) . .
C25 C30 C31 122.3(3) . .
C29 C30 C31 120.7(3) . .
C34 C33 C38 123.8(3) . .
C34 C33 O3 117.5(3) . .
C38 C33 O3 118.6(3) . .
C35 C34 C33 117.5(3) . .
C35 C34 C40 122.3(3) . .
C33 C34 C40 120.2(3) . .
C36 C35 C34 120.3(3) . .
C37 C36 C35 121.4(3) . .
C36 C37 C38 120.4(3) . .
C33 C38 C37 116.5(3) . .
C33 C38 C39 120.8(3) . .
C37 C38 C39 122.8(3) . .
C42 C41 C46 123.7(3) . .
C42 C41 O4 118.3(3) . .
C46 C41 O4 117.9(3) . .
C41 C42 C43 117.0(3) . .
C41 C42 C48 120.8(3) . .
C43 C42 C48 122.2(3) . .
C44 C43 C42 121.0(3) . .
C43 C44 C45 120.1(3) . .
C44 C45 C46 121.1(3) . .
C45 C46 C41 117.0(3) . .
C45 C46 C47 122.3(3) . .
C41 C46 C47 120.6(3) . .
Cl1 C49 Cl2 111.1(3) . .
Cl1 C49 Cl3 109.9(2) . .
Cl2 C49 Cl3 110.4(3) . .

loop_
_geom_bond_atom_site_label_1
_geom_bond_atom_site_label_2
_geom_bond_distance
_geom_bond_site_symmetry_2
O1 C5 1.381(3) .
O1 C17 1.406(3) .
N1 C1 1.362(4) .
N1 C10 1.373(4) 2_666
C1 N2 1.318(4) .
C1 C16 1.447(4) 2_666
O2 C6 1.374(3) .
O2 C25 1.409(3) .
N2 C2 1.335(4) .
C2 N3 1.363(3) .
C2 C3 1.454(4) .
O3 C13 1.378(3) .
O3 C33 1.395(3) .
N3 C9 1.370(3) .
C3 C8 1.386(4) .
C3 C4 1.395(4) .
O4 C14 1.369(3) .
O4 C41 1.401(3) .
N4 C10 1.321(4) .
N4 C9 1.339(4) .
C4 C5 1.374(4) .
C5 C6 1.419(4) .
C6 C7 1.384(4) .
C7 C8 1.394(4) .
C8 C9 1.456(4) .
C10 N1 1.373(4) 2_666
C10 C11 1.451(4) .
C11 C16 1.390(4) .
C11 C12 1.397(4) .
C12 C13 1.375(4) .
C13 C14 1.416(4) .
C14 C15 1.375(4) .
C15 C16 1.399(4) .
C16 C1 1.447(4) 2_666
C17 C18 1.382(5) .
C17 C22 1.393(4) .
C18 C19 1.388(5) .
C18 C24 1.508(5) .
C19 C20 1.378(6) .
C20 C21 1.380(6) .
C21 C22 1.394(5) .
C22 C23 1.499(5) .
C25 C30 1.387(5) .
C25 C26 1.394(4) .
C26 C27 1.392(4) .
C26 C32 1.491(5) .
C27 C28 1.380(5) .
C28 C29 1.375(5) .
C29 C30 1.394(5) .
C30 C31 1.503(5) .
C33 C34 1.388(4) .
C33 C38 1.390(4) .
C34 C35 1.381(5) .
C34 C40 1.507(5) .
C35 C36 1.377(5) .
C36 C37 1.372(6) .
C37 C38 1.401(5) .
C38 C39 1.498(5) .
C41 C42 1.387(4) .
C41 C46 1.388(4) .
C42 C43 1.392(5) .
C42 C48 1.501(5) .
C43 C44 1.378(5) .
C44 C45 1.383(5) .
C45 C46 1.387(5) .
C46 C47 1.508(4) .
C49 Cl1 1.730(5) .
C49 Cl2 1.733(5) .
C49 Cl3 1.744(5) .
